data_7237236
loop_
_publ_author_name
'Usoltsev, Andrey N.'
'Elshobaki, Moneim'
'Adonin, Sergey A.'
'Frolova, Lyubov A.'
'Derzhavskaya, Tatiyana'
'Abramov, Pavel A.'
'Anokhin, Denis V.'
'Korolkov, Ilya V.'
'Luchkin, Sergey Yu.'
'Dremova, Nadezhda N.'
'Stevenson, Keith J.'
'Sokolov, Maxim N.'
'Fedin, Vladimir P.'
'Troshin, Pavel A.'

_publ_section_title
;
 Polymeric iodobismuthates {[Bi3I10]} and {[BiI4]} with N-heterocyclic
 cations: promising perovskite-like photoactive materials for electronic
 devices
;
_journal_issue 11
_journal_name_full 'Journal of Materials Chemistry A'
_journal_page_first 5957
_journal_paper_doi 10.1039/C8TA09204D
_journal_volume 7
_journal_year 2019
_chemical_formula_sum 'C7 H10 Bi3 I10 N'
_chemical_formula_weight 2004.10
_space_group_crystal_system monoclinic
_space_group_IT_number 14
_space_group_name_Hall '-P 2yn'
_space_group_name_H-M_alt 'P 1 21/n 1'
_atom_sites_solution_hydrogens geom
_atom_sites_solution_primary direct
_atom_sites_solution_secondary difmap
_audit_creation_method SHELXL-2014/7
_audit_update_record
;
2017-08-03 deposited with the CCDC.
2018-12-06 downloaded from the CCDC.
;
_cell_angle_alpha 90
_cell_angle_beta 95.354(2)
_cell_angle_gamma 90
_cell_formula_units_Z 4
_cell_length_a 7.6530(2)
_cell_length_b 27.2277(6)
_cell_length_c 14.2784(4)
_cell_measurement_reflns_used 5571
_cell_measurement_temperature 130(2)
_cell_measurement_theta_max 29.1210
_cell_measurement_theta_min 3.6550
_cell_volume 2962.26(13)
_computing_cell_refinement 'CrysAlisPro 1.171.38.41 (Rigaku OD, 2015)'
_computing_data_collection 'CrysAlisPro 1.171.38.41 (Rigaku OD, 2015)'
_computing_data_reduction 'CrysAlisPro 1.171.38.41 (Rigaku OD, 2015)'
_computing_molecular_graphics 'ShelXle (H\"ubschle, 2011)'
_computing_publication_material 'CIFTAB-2014 (Sheldrick, 2014)'
_computing_structure_refinement 'SHELXL-2014 (Sheldrick, 2014)'
_computing_structure_solution 'SHELXS-2014 (Sheldrick, 2014)'
_diffrn_ambient_temperature 130(2)
_diffrn_detector 'CCD plate'
_diffrn_detector_area_resol_mean 10.6168
_diffrn_detector_type AtlasS2
_diffrn_measured_fraction_theta_full 0.997
_diffrn_measured_fraction_theta_max 0.838
_diffrn_measurement_device 'four-circle diffractometer'
_diffrn_measurement_device_type 'New Xcalibur, AtlasS2'
_diffrn_measurement_method '\w scans'
_diffrn_radiation_monochromator graphite
_diffrn_radiation_probe x-ray
_diffrn_radiation_source 'fine-focus sealed tube'
_diffrn_radiation_type MoK\a
_diffrn_radiation_wavelength 0.71073
_diffrn_reflns_av_R_equivalents 0.0248
_diffrn_reflns_av_unetI/netI 0.0405
_diffrn_reflns_Laue_measured_fraction_full 0.997
_diffrn_reflns_Laue_measured_fraction_max 0.838
_diffrn_reflns_limit_h_max 10
_diffrn_reflns_limit_h_min -7
_diffrn_reflns_limit_k_max 26
_diffrn_reflns_limit_k_min -37
_diffrn_reflns_limit_l_max 19
_diffrn_reflns_limit_l_min -19
_diffrn_reflns_number 15177
_diffrn_reflns_point_group_measured_fraction_full 0.997
_diffrn_reflns_point_group_measured_fraction_max 0.838
_diffrn_reflns_theta_full 25.500
_diffrn_reflns_theta_max 29.550
_diffrn_reflns_theta_min 3.275
_diffrn_source 'sealed X-ray tube'
_exptl_absorpt_coefficient_mu 28.196
_exptl_absorpt_correction_T_max 1.00000
_exptl_absorpt_correction_T_min 0.44727
_exptl_absorpt_correction_type multi-scan
_exptl_absorpt_process_details
;
CrysAlisPro 1.171.38.41 (Rigaku Oxford Diffraction, 2015)
Empirical absorption correction using spherical harmonics,
implemented in SCALE3 ABSPACK scaling algorithm.
;
_exptl_crystal_colour red
_exptl_crystal_density_diffrn 4.494
_exptl_crystal_description prism
_exptl_crystal_F_000 3352
_exptl_crystal_size_max 0.100
_exptl_crystal_size_mid 0.050
_exptl_crystal_size_min 0.050
_refine_diff_density_max 1.377
_refine_diff_density_min -1.584
_refine_diff_density_rms 0.277
_refine_ls_extinction_method none
_refine_ls_goodness_of_fit_ref 1.044
_refine_ls_hydrogen_treatment constr
_refine_ls_matrix_type full
_refine_ls_number_parameters 190
_refine_ls_number_reflns 6958
_refine_ls_number_restraints 0
_refine_ls_restrained_S_all 1.044
_refine_ls_R_factor_all 0.0428
_refine_ls_R_factor_gt 0.0299
_refine_ls_shift/su_max 0.001
_refine_ls_shift/su_mean 0.000
_refine_ls_structure_factor_coef Fsqd
_refine_ls_weighting_details 'w=1/[\s^2^(Fo^2^)+(0.0181P)^2^] where P=(Fo^2^+2Fc^2^)/3'
_refine_ls_weighting_scheme calc
_refine_ls_wR_factor_gt 0.0519
_refine_ls_wR_factor_ref 0.0543
_reflns_Friedel_coverage 0.000
_reflns_number_gt 5735
_reflns_number_total 6958
_reflns_threshold_expression >2\s(I)
_cod_data_source_file c8ta09204d2.cif
_cod_data_source_block AU30_a
_cod_original_sg_symbol_H-M 'P 21/n'
_cod_database_code 7237236
_shelx_shelxl_version_number 2014/7
_shelx_space_group_comment
;
The symmetry employed for this shelxl refinement is uniquely defined
by the following loop, which should always be used as a source of
symmetry information in preference to the above space-group names.
They are only intended as comments.
;
_shelx_estimated_absorpt_t_min 0.165
_shelx_estimated_absorpt_t_max 0.333

loop_
_space_group_symop_operation_xyz
'x, y, z'
'-x+1/2, y+1/2, -z+1/2'
'-x, -y, -z'
'x-1/2, -y-1/2, z-1/2'

loop_
_atom_site_label
_atom_site_type_symbol
_atom_site_fract_x
_atom_site_fract_y
_atom_site_fract_z
_atom_site_U_iso_or_equiv
_atom_site_adp_type
_atom_site_occupancy
_atom_site_site_symmetry_order
_atom_site_calc_flag
_atom_site_refinement_flags_posn
_atom_site_refinement_flags_adp
Bi1 Bi 0.21326(3) 0.48859(2) 0.74648(2) 0.01490(7) Uani 1 1 d . .
C1 C -0.1497(10) 0.1875(3) 0.5496(6) 0.0258(19) Uani 1 1 d . .
H1A H -0.1336 0.2147 0.5096 0.031 Uiso 1 1 calc R U
I10 I 0.10443(7) 0.22714(2) 0.80129(4) 0.02629(13) Uani 1 1 d . .
I1 I 0.10439(6) 0.54225(2) 0.90322(4) 0.02356(12) Uani 1 1 d . .
N1 N -0.2882(8) 0.1510(2) 0.6732(5) 0.0228(15) Uani 1 1 d . .
Bi2 Bi 0.71091(3) 0.39999(2) 0.70826(2) 0.01362(7) Uani 1 1 d . .
I2 I 0.33595(7) 0.57067(2) 0.64751(4) 0.02434(12) Uani 1 1 d . .
C2 C -0.2623(10) 0.1901(3) 0.6177(6) 0.0253(19) Uani 1 1 d . .
H2A H -0.3237 0.2198 0.6264 0.030 Uiso 1 1 calc R U
C3 C -0.0587(10) 0.1437(3) 0.5402(6) 0.0236(19) Uani 1 1 d . .
H3A H 0.0221 0.1408 0.4939 0.028 Uiso 1 1 calc R U
Bi3 Bi 0.20737(3) 0.30741(2) 0.68923(2) 0.01433(7) Uani 1 1 d . .
I3 I 0.56184(6) 0.46353(2) 0.86337(3) 0.01627(10) Uani 1 1 d . .
I4 I 0.85222(6) 0.49174(2) 0.62137(4) 0.02001(11) Uani 1 1 d . .
C4 C -0.0856(10) 0.1047(3) 0.5980(6) 0.0250(19) Uani 1 1 d . .
H4A H -0.0245 0.0747 0.5915 0.030 Uiso 1 1 calc R U
I5 I 1.04467(6) 0.38605(2) 0.84615(3) 0.01545(10) Uani 1 1 d . .
C5 C -0.2011(10) 0.1092(3) 0.6649(6) 0.0228(18) Uani 1 1 d . .
H5A H -0.2192 0.0825 0.7055 0.027 Uiso 1 1 calc R U
I6 I 0.36347(6) 0.40993(2) 0.58540(3) 0.01471(10) Uani 1 1 d . .
C6 C -0.4243(11) 0.1554(3) 0.7434(7) 0.040(3) Uani 1 1 d . .
H6A H -0.4814 0.1880 0.7372 0.048 Uiso 1 1 calc R U
H6B H -0.5159 0.1300 0.7301 0.048 Uiso 1 1 calc R U
I7 I 0.85171(6) 0.33147(2) 0.56440(3) 0.01637(11) Uani 1 1 d . .
C7 C -0.3398(13) 0.1491(4) 0.8416(7) 0.051(3) Uani 1 1 d . .
H7A H -0.4291 0.1520 0.8863 0.077 Uiso 1 1 calc R U
H7B H -0.2848 0.1166 0.8479 0.077 Uiso 1 1 calc R U
H7C H -0.2504 0.1745 0.8550 0.077 Uiso 1 1 calc R U
I9 I 0.31046(6) 0.24984(2) 0.53621(4) 0.02458(12) Uani 1 1 d . .
I8 I 0.56965(6) 0.30465(2) 0.79961(3) 0.01563(10) Uani 1 1 d . .

loop_
_atom_site_aniso_label
_atom_site_aniso_U_11
_atom_site_aniso_U_22
_atom_site_aniso_U_33
_atom_site_aniso_U_23
_atom_site_aniso_U_13
_atom_site_aniso_U_12
Bi1 0.01532(14) 0.01460(13) 0.01509(15) 0.00073(12) 0.00312(12) -0.00063(11)
C1 0.040(5) 0.017(4) 0.021(4) 0.001(4) 0.004(4) -0.003(4)
I10 0.0300(3) 0.0248(3) 0.0248(3) 0.0082(2) 0.0062(2) -0.0077(2)
I1 0.0241(3) 0.0297(3) 0.0177(3) -0.0035(2) 0.0066(2) 0.0015(2)
N1 0.021(3) 0.023(3) 0.025(4) -0.005(3) 0.009(3) -0.002(3)
Bi2 0.01134(13) 0.01461(13) 0.01492(14) 0.00053(12) 0.00124(11) -0.00015(11)
I2 0.0296(3) 0.0228(3) 0.0210(3) 0.0066(2) 0.0042(2) -0.0060(2)
C2 0.033(5) 0.008(3) 0.034(5) -0.003(4) 0.003(4) 0.004(3)
C3 0.030(4) 0.020(4) 0.023(5) -0.006(4) 0.017(4) 0.003(4)
Bi3 0.01493(14) 0.01499(13) 0.01353(14) -0.00010(12) 0.00372(12) -0.00089(11)
I3 0.0172(2) 0.0175(2) 0.0137(2) -0.0026(2) -0.0005(2) 0.00252(19)
I4 0.0170(2) 0.0213(2) 0.0211(3) 0.0095(2) -0.0019(2) -0.0035(2)
C4 0.025(4) 0.025(4) 0.028(5) 0.004(4) 0.013(4) 0.006(4)
I5 0.0159(2) 0.0169(2) 0.0132(2) 0.0008(2) -0.0004(2) 0.00069(19)
C5 0.025(4) 0.022(4) 0.022(4) 0.005(4) 0.006(4) 0.003(4)
I6 0.0152(2) 0.0172(2) 0.0114(2) 0.0017(2) -0.00047(19) -0.00027(19)
C6 0.035(5) 0.037(5) 0.053(7) -0.007(5) 0.034(5) -0.006(4)
I7 0.0167(2) 0.0196(2) 0.0130(2) -0.0018(2) 0.0023(2) 0.0030(2)
C7 0.050(6) 0.082(8) 0.024(5) -0.006(6) 0.021(5) -0.001(6)
I9 0.0244(3) 0.0327(3) 0.0169(3) -0.0086(2) 0.0035(2) 0.0019(2)
I8 0.0167(2) 0.0167(2) 0.0131(2) 0.0031(2) -0.0002(2) -0.00098(19)

loop_
_atom_type_symbol
_atom_type_description
_atom_type_scat_dispersion_real
_atom_type_scat_dispersion_imag
_atom_type_scat_source
C C 0.0033 0.0016 'International Tables Vol C Tables 4.2.6.8 and 6.1.1.4'
H H 0.0000 0.0000 'International Tables Vol C Tables 4.2.6.8 and 6.1.1.4'
N N 0.0061 0.0033 'International Tables Vol C Tables 4.2.6.8 and 6.1.1.4'
I I -0.4742 1.8119 'International Tables Vol C Tables 4.2.6.8 and 6.1.1.4'
Bi Bi -4.1077 10.2566 'International Tables Vol C Tables 4.2.6.8 and 6.1.1.4'

loop_
_geom_angle_atom_site_label_1
_geom_angle_atom_site_label_2
_geom_angle_atom_site_label_3
_geom_angle
_geom_angle_site_symmetry_1
_geom_angle_site_symmetry_3
I2 Bi1 I1 96.947(17) . .
I2 Bi1 I3 97.664(16) . .
I1 Bi1 I3 89.427(16) . .
I2 Bi1 I4 90.554(16) . 1_455
I1 Bi1 I4 97.222(16) . 1_455
I3 Bi1 I4 168.752(16) . 1_455
I2 Bi1 I6 90.611(15) . .
I1 Bi1 I6 170.659(17) . .
I3 Bi1 I6 84.111(13) . .
I4 Bi1 I6 88.152(14) 1_455 .
C2 C1 C3 117.9(7) . .
C2 C1 H1A 121.0 . .
C3 C1 H1A 121.0 . .
C5 N1 C2 121.2(6) . .
C5 N1 C6 120.5(6) . .
C2 N1 C6 118.2(6) . .
I4 Bi2 I7 93.817(15) . .
I4 Bi2 I6 90.948(14) . .
I7 Bi2 I6 90.616(14) . .
I4 Bi2 I5 93.239(14) . .
I7 Bi2 I5 91.776(14) . .
I6 Bi2 I5 175.029(15) . .
I4 Bi2 I3 90.092(15) . .
I7 Bi2 I3 176.009(16) . .
I6 Bi2 I3 90.122(14) . .
I5 Bi2 I3 87.195(14) . .
I4 Bi2 I8 179.223(16) . .
I7 Bi2 I8 86.043(14) . .
I6 Bi2 I8 89.818(14) . .
I5 Bi2 I8 86.001(14) . .
I3 Bi2 I8 90.038(14) . .
N1 C2 C1 121.1(7) . .
N1 C2 H2A 119.5 . .
C1 C2 H2A 119.5 . .
C4 C3 C1 120.0(7) . .
C4 C3 H3A 120.0 . .
C1 C3 H3A 120.0 . .
I9 Bi3 I10 96.812(17) . .
I9 Bi3 I8 94.521(15) . .
I10 Bi3 I8 88.671(16) . .
I9 Bi3 I7 88.130(16) . 1_455
I10 Bi3 I7 101.819(16) . 1_455
I8 Bi3 I7 168.819(15) . 1_455
I9 Bi3 I5 171.120(17) . 1_455
I10 Bi3 I5 88.614(15) . 1_455
I8 Bi3 I5 92.621(14) . 1_455
I7 Bi3 I5 83.869(13) 1_455 1_455
I9 Bi3 I6 89.071(15) . .
I10 Bi3 I6 171.448(18) . .
I8 Bi3 I6 84.670(13) . .
I7 Bi3 I6 84.514(13) 1_455 .
I5 Bi3 I6 86.343(12) 1_455 .
Bi1 I3 Bi2 95.385(15) . .
Bi2 I4 Bi1 94.190(15) . 1_655
C5 C4 C3 119.5(7) . .
C5 C4 H4A 120.2 . .
C3 C4 H4A 120.2 . .
Bi2 I5 Bi3 89.389(14) . 1_655
N1 C5 C4 120.2(7) . .
N1 C5 H5A 119.9 . .
C4 C5 H5A 119.9 . .
Bi2 I6 Bi1 89.916(14) . .
Bi2 I6 Bi3 89.957(14) . .
Bi1 I6 Bi3 93.820(12) . .
C7 C6 N1 110.3(7) . .
C7 C6 H6A 109.6 . .
N1 C6 H6A 109.6 . .
C7 C6 H6B 109.6 . .
N1 C6 H6B 109.6 . .
H6A C6 H6B 108.1 . .
Bi2 I7 Bi3 94.955(15) . 1_655
C6 C7 H7A 109.5 . .
C6 C7 H7B 109.5 . .
H7A C7 H7B 109.5 . .
C6 C7 H7C 109.5 . .
H7A C7 H7C 109.5 . .
H7B C7 H7C 109.5 . .
Bi3 I8 Bi2 95.526(15) . .

loop_
_geom_bond_atom_site_label_1
_geom_bond_atom_site_label_2
_geom_bond_distance
_geom_bond_site_symmetry_2
Bi1 I2 2.8496(5) .
Bi1 I1 2.8611(6) .
Bi1 I3 3.0883(6) .
Bi1 I4 3.1482(6) 1_455
Bi1 I6 3.4192(5) .
C1 C2 1.361(10) .
C1 C3 1.394(10) .
C1 H1A 0.9500 .
I10 Bi3 2.8621(5) .
N1 C5 1.330(9) .
N1 C2 1.351(9) .
N1 C6 1.516(9) .
Bi2 I4 3.0331(5) .
Bi2 I7 3.0454(5) .
Bi2 I6 3.0578(5) .
Bi2 I5 3.0993(6) .
Bi2 I3 3.1098(5) .
Bi2 I8 3.1418(5) .
C2 H2A 0.9500 .
C3 C4 1.372(10) .
C3 H3A 0.9500 .
Bi3 I9 2.8591(5) .
Bi3 I8 3.0595(5) .
Bi3 I7 3.1796(6) 1_455
Bi3 I5 3.4171(5) 1_455
Bi3 I6 3.4276(5) .
I4 Bi1 3.1482(6) 1_655
C4 C5 1.366(10) .
C4 H4A 0.9500 .
I5 Bi3 3.4171(5) 1_655
C5 H5A 0.9500 .
C6 C7 1.498(13) .
C6 H6A 0.9900 .
C6 H6B 0.9900 .
I7 Bi3 3.1796(6) 1_655
C7 H7A 0.9800 .
C7 H7B 0.9800 .
C7 H7C 0.9800 .
